data_2103713
loop_
_publ_author_name
'Onoda, Mitsuko'
'Shi, Ying'
'Leithe-Jasper, A.'
'Tanaka, Takaho'

_publ_section_title
;
 Structure refinement of the layered composite crystal
 Sc~2~B~1.1~C~3.2~ in a five-dimensional formalism
;
_journal_issue 4
_journal_name_full 'Acta Crystallographica Section B'
_journal_page_first 449
_journal_page_last 457
_journal_paper_doi 10.1107/S0108768101006607
_journal_volume 57
_journal_year 2001
_chemical_formula_sum 'C3.2 B1.1 Sc2'
_chemical_formula_weight 140.429
_symmetry_cell_setting trigonal
_audit_conform_dict_name cif_ms.dic
_audit_conform_dict_version 0.47.1
_cell_angle_alpha 90
_cell_angle_beta 90
_cell_angle_gamma 120
_cell_formula_units_Z 1
_cell_length_a 3.3870(10)
_cell_length_b 3.3870(10)
_cell_length_c 6.703(2)
_cell_measurement_temperature 293
_cell_volume 66.590(10)
_computing_structure_refinement 'FMLSM (Kato, 1994)'
_diffrn_ambient_temperature 293
_diffrn_measurement_device 'Enraf-Nonius CAD4'
_diffrn_measurement_method \w-2\q
_diffrn_radiation_monochromator graphite
_diffrn_radiation_source xray_tube
_diffrn_radiation_type 'Mo K\a'
_diffrn_radiation_wavelength .70930
_diffrn_reflns_av_R_equivalents .0503
_diffrn_reflns_number 8284
_diffrn_reflns_theta_max 37.46
_diffrn_reflns_theta_min 1.72
_diffrn_standards_decay_% 0
_diffrn_standards_number 3
_exptl_absorpt_coefficient_mu 4.785
_exptl_absorpt_correction_type gaussian
_exptl_crystal_colour 'silver metallic'
_exptl_crystal_density_diffrn 3.501
_exptl_crystal_density_meas ?
_exptl_crystal_description Platelike
_exptl_crystal_size_max .20
_exptl_crystal_size_mid .10
_exptl_crystal_size_min .06
_refine_ls_matrix_type full
_refine_ls_number_parameters 43
_refine_ls_number_reflns 1795
_refine_ls_number_restraints 0
_refine_ls_R_factor_obs .053
_refine_ls_structure_factor_coef F
_refine_ls_weighting_details w=1
_refine_ls_weighting_scheme calc
_refine_ls_wR_factor_obs .048
_reflns_number_observed 1795
_reflns_number_total 8284
_reflns_observed_criterion >2sigma(I)
_cod_data_source_file js0110.cif
_cod_data_source_block ScBC
_cod_depositor_comments
;
The following automatic conversions were performed:
'_exptl_absorpt_correction_type' value 'Gaussian' changed to 'gaussian'
according to '/home/saulius/struct/CIF-dictionaries/cif_core.dic'
dictionary named 'cif_core.dic' version 2.4.1 from 2010-06-29.

Automatic conversion script
Id: cif_fix_enum 1527 2010-12-29 10:47:43Z saulius 

The following automatic conversions were performed:

'_refine_ls_weighting_scheme' value 'calc w=1' was changed to 'calc'.
New tag '_refine_ls_weighting_details' was created. The value of the
new tag was set to 'w=1'.

Automatic conversion script
Id: cif_fix_values 3143 2015-03-26 13:38:13Z robertas 
;
_cod_original_formula_sum 'Sc2 B1.1 C3.2'
_cod_database_code 2103713

loop_
_atom_site_aniso_label
_atom_site_aniso_U_11
_atom_site_aniso_U_22
_atom_site_aniso_U_33
_atom_site_aniso_U_12
_atom_site_aniso_U_13
_atom_site_aniso_U_23
Sc .00740(10) .0074 .0084(2) .0037 .00 .00

loop_
_atom_site_label
_atom_site_fract_x
_atom_site_fract_y
_atom_site_fract_z
_atom_site_U_iso_or_equiv
_atom_site_occupancy
Sc .333333 .666667 .32221(6) .00775(7) 1.000000
C .00 .00 .500000 .0089(4) .500000
B1/3C2/3 .333333 .666667 -.0004(3) .0093(3) 1.000000
